data_4072595
loop_
_publ_author_name
'Marinescu, Smaranda C.'
'Agapie, Theodor'
'Day, Michael W.'
'Bercaw, John E.'

_publ_section_title
;
 Group 3 Dialkyl Complexes with Tetradentate (L, L, N, O; L = N, O, S)
 Monoanionic Ligands:&#x00A0; Synthesis and Reactivity
;
_journal_issue 5
_journal_name_full Organometallics
_journal_page_first 1178
_journal_paper_doi 10.1021/om0608612
_journal_volume 26
_journal_year 2007
_chemical_formula_moiety 'C39 H62 N O3 Sc Si2'
_chemical_formula_sum 'C39 H62 N O3 Sc Si2'
_chemical_formula_weight 694.04
_chemical_name_systematic
; 

 ? 

;
_space_group_IT_number 61
_symmetry_cell_setting orthorhombic
_symmetry_space_group_name_Hall '-P 2ac 2ab'
_symmetry_space_group_name_H-M 'P b c a'
_atom_sites_solution_hydrogens geom
_atom_sites_solution_primary direct
_atom_sites_solution_secondary difmap
_audit_creation_method SHELXL-97
_cell_angle_alpha 90.00
_cell_angle_beta 90.00
_cell_angle_gamma 90.00
_cell_formula_units_Z 8
_cell_length_a 12.8434(5)
_cell_length_b 18.7067(7)
_cell_length_c 33.6484(12)
_cell_measurement_reflns_used 34802
_cell_measurement_temperature 100(2)
_cell_measurement_theta_max 28.29
_cell_measurement_theta_min 2.26
_cell_volume 8084.3(5)
_computing_cell_refinement 'Bruker SAINT v6.45A'
_computing_data_collection 'Bruker SMART v5.630'
_computing_data_reduction 'Bruker SAINT v6.45A'
_computing_molecular_graphics 'Bruker XP v5.1'
_computing_publication_material 'Bruker XCIF v6.12'
_computing_structure_refinement 'Bruker XL v6.12'
_computing_structure_solution 'Bruker XS v6.12'
_diffrn_ambient_temperature 100(2)
_diffrn_measured_fraction_theta_full 0.959
_diffrn_measured_fraction_theta_max 0.959
_diffrn_measurement_device_type 'Bruker SMART 1000'
_diffrn_measurement_method '\w scans at 5 \f settings'
_diffrn_radiation_monochromator graphite
_diffrn_radiation_source 'normal-focus sealed tube'
_diffrn_radiation_type MoK\a
_diffrn_radiation_wavelength 0.71073
_diffrn_reflns_av_R_equivalents 0.0751
_diffrn_reflns_av_sigmaI/netI 0.0407
_diffrn_reflns_limit_h_max 16
_diffrn_reflns_limit_h_min -17
_diffrn_reflns_limit_k_max 24
_diffrn_reflns_limit_k_min -25
_diffrn_reflns_limit_l_max 42
_diffrn_reflns_limit_l_min -44
_diffrn_reflns_number 113279
_diffrn_reflns_theta_full 28.50
_diffrn_reflns_theta_max 28.50
_diffrn_reflns_theta_min 1.99
_exptl_absorpt_coefficient_mu 0.276
_exptl_absorpt_correction_T_max 0.9470
_exptl_absorpt_correction_T_min 0.9049
_exptl_absorpt_correction_type none
_exptl_crystal_colour Colorless
_exptl_crystal_density_diffrn 1.140
_exptl_crystal_density_meas 0
_exptl_crystal_density_method 'not measured'
_exptl_crystal_description Needle
_exptl_crystal_F_000 3008
_exptl_crystal_size_max 0.37
_exptl_crystal_size_mid 0.20
_exptl_crystal_size_min 0.20
_refine_diff_density_max 0.711
_refine_diff_density_min -0.431
_refine_diff_density_rms 0.060
_refine_ls_extinction_method none
_refine_ls_goodness_of_fit_ref 2.272
_refine_ls_hydrogen_treatment Riding
_refine_ls_matrix_type 'Full matrix'
_refine_ls_number_parameters 458
_refine_ls_number_reflns 9837
_refine_ls_number_restraints 0
_refine_ls_restrained_S_all 2.272
_refine_ls_R_factor_all 0.0693
_refine_ls_R_factor_gt 0.0447
_refine_ls_shift/su_max 0.002
_refine_ls_shift/su_mean 0.000
_refine_ls_structure_factor_coef Fsqd
_refine_ls_weighting_details w=1/s^2^(Fo^2^)
_refine_ls_weighting_scheme sigma
_refine_ls_wR_factor_gt 0.0693
_refine_ls_wR_factor_ref 0.0709
_reflns_number_gt 7283
_reflns_number_total 9837
_reflns_threshold_expression >2sigma(I)
_cod_data_source_file om0608612si20061109_015038.cif
_cod_data_source_block scm01
_cod_depositor_comments
;
The following automatic conversions were performed:

'_symmetry_cell_setting' value 'Orthorhombic' changed to
'orthorhombic' according to
/home/saulius/struct/CIF-dictionaries/cif_core.dic dictionary named
'cif_core.dic' version 2.4.1 from
2010-06-29.

'_refine_ls_weighting_scheme' value 'Sigma' changed to
'sigma' according to
/home/saulius/struct/CIF-dictionaries/cif_core.dic dictionary named
'cif_core.dic' version 2.4.1 from 2010-06-29.

Automatic conversion script
Id: cif_fix_values 1715 2011-07-08 13:25:40Z adriana 

The following automatic conversions were performed:

'_atom_sites_solution_primary' value 'Direct methods' was changed to
'direct'.

'_atom_sites_solution_secondary' value 'Difference Fourier map' was
changed to 'difmap'.

'_atom_sites_solution_hydrogens' value 'Geometric positions' was
changed to 'geom'.

Automatic conversion script
Id: cif_fix_values 6452 2018-10-05 10:23:21Z andrius 
;
_cod_original_sg_symbol_H-M Pbca
_cod_database_code 4072595

loop_
_symmetry_equiv_pos_as_xyz
'x, y, z'
'-x+1/2, -y, z+1/2'
'-x, y+1/2, -z+1/2'
'x+1/2, -y+1/2, -z'
'-x, -y, -z'
'x-1/2, y, -z-1/2'
'x, -y-1/2, z-1/2'
'-x-1/2, y-1/2, z'

loop_
_atom_site_label
_atom_site_type_symbol
_atom_site_fract_x
_atom_site_fract_y
_atom_site_fract_z
_atom_site_U_iso_or_equiv
_atom_site_adp_type
_atom_site_occupancy
_atom_site_symmetry_multiplicity
_atom_site_calc_flag
_atom_site_refinement_flags
_atom_site_disorder_assembly
_atom_site_disorder_group
Sc1 Sc 0.37942(2) 0.166698(16) 0.151496(9) 0.01439(8) Uani 1 1 d . . .
Si1 Si 0.35558(4) 0.01110(2) 0.220322(14) 0.02109(12) Uani 1 1 d . . .
Si2 Si 0.23871(4) 0.06126(3) 0.074725(15) 0.02135(12) Uani 1 1 d . . .
O1 O 0.50815(8) 0.17465(5) 0.11996(3) 0.0157(3) Uani 1 1 d . . .
O2 O 0.32795(8) 0.27828(6) 0.12618(3) 0.0201(3) Uani 1 1 d . . .
O3 O 0.27072(8) 0.20158(6) 0.20235(3) 0.0193(3) Uani 1 1 d . . .
N1 N 0.46110(10) 0.25689(7) 0.19002(4) 0.0143(3) Uani 1 1 d . . .
C1 C 0.57550(11) 0.24434(8) 0.18906(5) 0.0162(4) Uani 1 1 d . . .
H1A H 0.5889 0.1950 0.1983 0.019 Uiso 1 1 calc R . .
H1B H 0.6086 0.2772 0.2084 0.019 Uiso 1 1 calc R . .
C2 C 0.62843(12) 0.25391(8) 0.14968(5) 0.0156(4) Uani 1 1 d . . .
C3 C 0.71693(12) 0.29679(8) 0.14765(5) 0.0182(4) Uani 1 1 d . . .
H3 H 0.7369 0.3238 0.1703 0.022 Uiso 1 1 calc R . .
C4 C 0.77659(12) 0.30105(8) 0.11343(5) 0.0183(4) Uani 1 1 d . A .
C5 C 0.74412(12) 0.25990(8) 0.08123(5) 0.0175(4) Uani 1 1 d . . .
H5 H 0.7844 0.2618 0.0576 0.021 Uiso 1 1 calc R . .
C6 C 0.65601(12) 0.21588(8) 0.08149(5) 0.0153(4) Uani 1 1 d . . .
C7 C 0.59562(12) 0.21389(8) 0.11661(5) 0.0150(4) Uani 1 1 d . . .
C8 C 0.87650(13) 0.34620(9) 0.11164(5) 0.0229(4) Uani 1 1 d . . .
C9A C 0.8688(3) 0.3980(2) 0.07561(12) 0.0364(12) Uani 0.553(5) 1 d P A 1
H9A1 H 0.9337 0.4251 0.0732 0.055 Uiso 0.553(5) 1 calc PR A 1
H9A2 H 0.8106 0.4311 0.0797 0.055 Uiso 0.553(5) 1 calc PR A 1
H9A3 H 0.8571 0.3703 0.0513 0.055 Uiso 0.553(5) 1 calc PR A 1
C10A C 0.8933(4) 0.3904(4) 0.14810(14) 0.065(2) Uani 0.553(5) 1 d P A 1
H10A H 0.9532 0.4220 0.1441 0.098 Uiso 0.553(5) 1 calc PR A 1
H10B H 0.9066 0.3589 0.1708 0.098 Uiso 0.553(5) 1 calc PR A 1
H10C H 0.8310 0.4192 0.1533 0.098 Uiso 0.553(5) 1 calc PR A 1
C11A C 0.9694(3) 0.2976(2) 0.1039(2) 0.0601(19) Uani 0.553(5) 1 d P A 1
H11A H 0.9579 0.2706 0.0793 0.090 Uiso 0.553(5) 1 calc PR A 1
H11B H 0.9775 0.2642 0.1262 0.090 Uiso 0.553(5) 1 calc PR A 1
H11C H 1.0326 0.3266 0.1013 0.090 Uiso 0.553(5) 1 calc PR A 1
C9B C 0.9221(4) 0.3521(3) 0.07069(14) 0.0404(17) Uani 0.447(5) 1 d P A 2
H9B1 H 0.8698 0.3717 0.0525 0.061 Uiso 0.447(5) 1 calc PR A 2
H9B2 H 0.9435 0.3046 0.0615 0.061 Uiso 0.447(5) 1 calc PR A 2
H9B3 H 0.9828 0.3838 0.0714 0.061 Uiso 0.447(5) 1 calc PR A 2
C10B C 0.8562(4) 0.4199(3) 0.1287(2) 0.0387(17) Uani 0.447(5) 1 d P A 2
H10D H 0.9195 0.4489 0.1266 0.058 Uiso 0.447(5) 1 calc PR A 2
H10E H 0.8362 0.4155 0.1567 0.058 Uiso 0.447(5) 1 calc PR A 2
H10F H 0.7998 0.4429 0.1138 0.058 Uiso 0.447(5) 1 calc PR A 2
C11B C 0.9593(3) 0.3090(3) 0.13873(19) 0.0357(15) Uani 0.447(5) 1 d P A 2
H11D H 0.9724 0.2605 0.1289 0.054 Uiso 0.447(5) 1 calc PR A 2
H11E H 0.9331 0.3067 0.1661 0.054 Uiso 0.447(5) 1 calc PR A 2
H11F H 1.0242 0.3366 0.1382 0.054 Uiso 0.447(5) 1 calc PR A 2
C12 C 0.62829(13) 0.16962(9) 0.04548(5) 0.0200(4) Uani 1 1 d . . .
C13 C 0.70418(14) 0.17994(9) 0.01067(5) 0.0293(5) Uani 1 1 d . . .
H13A H 0.7034 0.2301 0.0023 0.044 Uiso 1 1 calc R . .
H13B H 0.6829 0.1495 -0.0116 0.044 Uiso 1 1 calc R . .
H13C H 0.7746 0.1668 0.0191 0.044 Uiso 1 1 calc R . .
C14 C 0.51928(13) 0.18830(10) 0.03038(5) 0.0314(5) Uani 1 1 d . . .
H14A H 0.4681 0.1790 0.0514 0.047 Uiso 1 1 calc R . .
H14B H 0.5030 0.1589 0.0071 0.047 Uiso 1 1 calc R . .
H14C H 0.5169 0.2390 0.0230 0.047 Uiso 1 1 calc R . .
C15 C 0.63287(14) 0.09027(9) 0.05761(5) 0.0289(5) Uani 1 1 d . . .
H15A H 0.7045 0.0777 0.0648 0.043 Uiso 1 1 calc R . .
H15B H 0.6100 0.0605 0.0353 0.043 Uiso 1 1 calc R . .
H15C H 0.5870 0.0822 0.0804 0.043 Uiso 1 1 calc R . .
C16 C 0.43466(13) 0.33005(8) 0.17622(5) 0.0205(4) Uani 1 1 d . . .
H16A H 0.4950 0.3619 0.1808 0.025 Uiso 1 1 calc R . .
H16B H 0.3755 0.3485 0.1921 0.025 Uiso 1 1 calc R . .
C17 C 0.40631(13) 0.33187(9) 0.13311(5) 0.0246(4) Uani 1 1 d . . .
H17A H 0.3791 0.3797 0.1259 0.029 Uiso 1 1 calc R . .
H17B H 0.4685 0.3220 0.1166 0.029 Uiso 1 1 calc R . .
C18 C 0.28257(14) 0.28741(9) 0.08759(5) 0.0290(5) Uani 1 1 d . . .
H18A H 0.2509 0.3349 0.0858 0.044 Uiso 1 1 calc R . .
H18B H 0.2291 0.2508 0.0834 0.044 Uiso 1 1 calc R . .
H18C H 0.3367 0.2827 0.0672 0.044 Uiso 1 1 calc R . .
C19 C 0.42632(12) 0.24561(9) 0.23144(5) 0.0182(4) Uani 1 1 d . . .
H19A H 0.4534 0.2848 0.2483 0.022 Uiso 1 1 calc R . .
H19B H 0.4558 0.2001 0.2414 0.022 Uiso 1 1 calc R . .
C20 C 0.30949(13) 0.24315(9) 0.23498(5) 0.0215(4) Uani 1 1 d . . .
H20A H 0.2891 0.2209 0.2605 0.026 Uiso 1 1 calc R . .
H20B H 0.2804 0.2921 0.2340 0.026 Uiso 1 1 calc R . .
C21 C 0.16002(12) 0.19499(11) 0.20455(6) 0.0350(5) Uani 1 1 d . . .
H21A H 0.1408 0.1720 0.2297 0.053 Uiso 1 1 calc R . .
H21B H 0.1351 0.1659 0.1823 0.053 Uiso 1 1 calc R . .
H21C H 0.1283 0.2426 0.2032 0.053 Uiso 1 1 calc R . .
C22 C 0.42934(12) 0.06871(8) 0.18643(5) 0.0183(4) Uani 1 1 d . . .
H22A H 0.4579 0.0357 0.1662 0.022 Uiso 1 1 calc R . .
H22B H 0.4899 0.0850 0.2022 0.022 Uiso 1 1 calc R . .
C23 C 0.22338(14) -0.01441(10) 0.20163(5) 0.0345(5) Uani 1 1 d . . .
H23A H 0.1793 0.0283 0.2001 0.052 Uiso 1 1 calc R . .
H23B H 0.1919 -0.0491 0.2198 0.052 Uiso 1 1 calc R . .
H23C H 0.2298 -0.0358 0.1751 0.052 Uiso 1 1 calc R . .
C24 C 0.42192(16) -0.07637(9) 0.23189(6) 0.0387(5) Uani 1 1 d . . .
H24A H 0.4276 -0.1049 0.2076 0.058 Uiso 1 1 calc R . .
H24B H 0.3810 -0.1027 0.2516 0.058 Uiso 1 1 calc R . .
H24C H 0.4917 -0.0670 0.2425 0.058 Uiso 1 1 calc R . .
C25 C 0.33668(13) 0.05485(8) 0.27008(5) 0.0177(4) Uani 1 1 d . . .
C26 C 0.42058(13) 0.08626(9) 0.28988(5) 0.0207(4) Uani 1 1 d . . .
H26 H 0.4872 0.0857 0.2776 0.025 Uiso 1 1 calc R . .
C27 C 0.41005(13) 0.11813(9) 0.32677(5) 0.0242(4) Uani 1 1 d . . .
H27 H 0.4687 0.1396 0.3392 0.029 Uiso 1 1 calc R . .
C28 C 0.31453(13) 0.11878(9) 0.34561(5) 0.0236(4) Uani 1 1 d . . .
H28 H 0.3070 0.1408 0.3709 0.028 Uiso 1 1 calc R . .
C29 C 0.22997(13) 0.08702(9) 0.32732(5) 0.0222(4) Uani 1 1 d . . .
H29 H 0.1642 0.0863 0.3403 0.027 Uiso 1 1 calc R . .
C30 C 0.24112(13) 0.05620(9) 0.29015(5) 0.0209(4) Uani 1 1 d . . .
H30 H 0.1820 0.0353 0.2778 0.025 Uiso 1 1 calc R . .
C31 C 0.24226(12) 0.11808(8) 0.11903(5) 0.0169(4) Uani 1 1 d . . .
H31A H 0.2044 0.0905 0.1396 0.020 Uiso 1 1 calc R . .
H31B H 0.1969 0.1592 0.1125 0.020 Uiso 1 1 calc R . .
C32 C 0.24146(15) 0.11459(10) 0.02770(5) 0.0372(5) Uani 1 1 d . . .
H32A H 0.1799 0.1455 0.0265 0.056 Uiso 1 1 calc R . .
H32B H 0.2414 0.0821 0.0048 0.056 Uiso 1 1 calc R . .
H32C H 0.3045 0.1441 0.0271 0.056 Uiso 1 1 calc R . .
C33 C 0.35021(13) -0.00283(10) 0.07480(6) 0.0368(5) Uani 1 1 d . . .
H33A H 0.4158 0.0238 0.0735 0.055 Uiso 1 1 calc R . .
H33B H 0.3447 -0.0346 0.0517 0.055 Uiso 1 1 calc R . .
H33C H 0.3486 -0.0313 0.0992 0.055 Uiso 1 1 calc R . .
C34 C 0.11616(13) 0.00554(8) 0.07088(5) 0.0210(4) Uani 1 1 d . . .
C35 C 0.10080(14) -0.04145(9) 0.03914(5) 0.0273(4) Uani 1 1 d . . .
H35 H 0.1536 -0.0460 0.0195 0.033 Uiso 1 1 calc R . .
C36 C 0.01063(15) -0.08161(10) 0.03549(6) 0.0335(5) Uani 1 1 d . . .
H36 H 0.0022 -0.1129 0.0135 0.040 Uiso 1 1 calc R . .
C37 C -0.06672(15) -0.07630(10) 0.06362(6) 0.0358(5) Uani 1 1 d . . .
H37 H -0.1281 -0.1044 0.0613 0.043 Uiso 1 1 calc R . .
C38 C -0.05467(14) -0.03016(10) 0.09504(6) 0.0341(5) Uani 1 1 d . . .
H38 H -0.1081 -0.0257 0.1144 0.041 Uiso 1 1 calc R . .
C39 C 0.03580(13) 0.00998(10) 0.09845(6) 0.0283(5) Uani 1 1 d . . .
H39 H 0.0430 0.0416 0.1204 0.034 Uiso 1 1 calc R . .

loop_
_atom_site_aniso_label
_atom_site_aniso_U_11
_atom_site_aniso_U_22
_atom_site_aniso_U_33
_atom_site_aniso_U_23
_atom_site_aniso_U_13
_atom_site_aniso_U_12
Sc1 0.01483(16) 0.01290(16) 0.01542(17) -0.00077(14) 0.00006(14) -0.00063(14)
Si1 0.0290(3) 0.0145(2) 0.0198(3) 0.0005(2) 0.0029(2) -0.0026(2)
Si2 0.0198(3) 0.0214(3) 0.0228(3) -0.0025(2) -0.0014(2) -0.0032(2)
O1 0.0149(6) 0.0154(6) 0.0169(6) -0.0020(5) 0.0021(5) -0.0038(5)
O2 0.0229(7) 0.0171(6) 0.0202(7) 0.0031(5) -0.0073(5) -0.0026(5)
O3 0.0141(6) 0.0231(7) 0.0207(7) -0.0052(5) 0.0011(5) -0.0018(5)
N1 0.0160(7) 0.0131(7) 0.0138(8) 0.0002(6) -0.0003(6) 0.0019(6)
C1 0.0156(9) 0.0170(9) 0.0159(9) -0.0020(7) -0.0020(7) -0.0012(7)
C2 0.0162(9) 0.0135(8) 0.0170(9) 0.0001(7) 0.0004(8) 0.0018(7)
C3 0.0195(9) 0.0155(9) 0.0197(10) -0.0016(8) -0.0037(8) -0.0014(7)
C4 0.0183(9) 0.0145(9) 0.0220(10) 0.0040(8) -0.0009(8) -0.0004(7)
C5 0.0180(9) 0.0162(9) 0.0182(10) 0.0039(7) 0.0038(7) 0.0013(7)
C6 0.0176(9) 0.0122(8) 0.0160(9) 0.0008(7) 0.0007(7) 0.0016(7)
C7 0.0161(9) 0.0105(8) 0.0182(10) 0.0025(7) -0.0013(7) 0.0009(7)
C8 0.0186(9) 0.0233(10) 0.0266(11) 0.0011(8) 0.0000(8) -0.0071(8)
C9A 0.030(2) 0.030(2) 0.049(3) 0.014(2) -0.002(2) -0.0167(19)
C10A 0.058(4) 0.097(5) 0.040(3) -0.005(3) 0.001(3) -0.060(4)
C11A 0.020(2) 0.044(3) 0.116(6) 0.030(3) -0.004(3) -0.0106(19)
C9B 0.034(3) 0.054(4) 0.033(3) 0.002(3) 0.000(2) -0.026(3)
C10B 0.026(3) 0.023(3) 0.067(5) -0.006(3) 0.008(3) -0.015(2)
C11B 0.022(2) 0.036(3) 0.049(4) 0.009(3) -0.007(2) -0.012(2)
C12 0.0231(9) 0.0196(9) 0.0174(9) -0.0028(8) 0.0035(8) -0.0031(8)
C13 0.0393(12) 0.0261(11) 0.0225(11) -0.0078(9) 0.0086(9) -0.0099(9)
C14 0.0320(11) 0.0397(12) 0.0226(11) -0.0044(9) -0.0020(9) -0.0037(9)
C15 0.0386(12) 0.0206(10) 0.0274(11) -0.0059(8) 0.0083(9) -0.0076(9)
C16 0.0234(10) 0.0116(9) 0.0264(10) -0.0021(8) -0.0016(8) 0.0000(8)
C17 0.0297(10) 0.0154(9) 0.0286(11) 0.0020(8) -0.0029(8) -0.0017(8)
C18 0.0381(12) 0.0238(10) 0.0253(11) 0.0043(9) -0.0131(9) -0.0005(9)
C19 0.0202(9) 0.0204(10) 0.0138(9) -0.0033(7) -0.0001(7) -0.0006(8)
C20 0.0223(10) 0.0226(10) 0.0196(10) -0.0060(8) 0.0029(8) -0.0006(8)
C21 0.0159(10) 0.0522(13) 0.0369(13) -0.0190(10) 0.0052(9) -0.0056(9)
C22 0.0190(9) 0.0171(9) 0.0188(10) -0.0024(8) 0.0013(8) 0.0008(7)
C23 0.0451(13) 0.0331(11) 0.0253(11) -0.0027(9) 0.0029(9) -0.0212(10)
C24 0.0651(15) 0.0204(11) 0.0307(12) 0.0030(9) 0.0108(11) 0.0081(10)
C25 0.0218(9) 0.0118(9) 0.0196(10) 0.0048(7) 0.0002(8) 0.0007(7)
C26 0.0180(9) 0.0219(10) 0.0221(10) 0.0026(8) 0.0043(8) -0.0002(8)
C27 0.0214(10) 0.0249(10) 0.0263(11) -0.0011(8) -0.0050(8) -0.0019(8)
C28 0.0269(10) 0.0234(10) 0.0207(10) -0.0023(8) 0.0006(8) 0.0047(8)
C29 0.0193(10) 0.0230(10) 0.0244(11) 0.0024(8) 0.0050(8) 0.0028(8)
C30 0.0199(10) 0.0193(9) 0.0236(10) 0.0023(8) -0.0034(8) -0.0013(8)
C31 0.0194(9) 0.0150(9) 0.0163(9) 0.0016(7) 0.0013(7) -0.0019(7)
C32 0.0398(12) 0.0461(13) 0.0257(12) 0.0010(10) -0.0031(9) -0.0225(10)
C33 0.0252(11) 0.0343(12) 0.0509(14) -0.0175(10) -0.0024(10) 0.0020(9)
C34 0.0214(9) 0.0159(9) 0.0256(10) 0.0018(8) -0.0050(8) 0.0000(8)
C35 0.0306(11) 0.0218(10) 0.0295(11) 0.0004(9) -0.0044(9) -0.0036(8)
C36 0.0386(12) 0.0248(11) 0.0373(13) 0.0002(9) -0.0149(10) -0.0070(9)
C37 0.0255(11) 0.0278(12) 0.0542(15) 0.0090(10) -0.0128(11) -0.0108(9)
C38 0.0211(11) 0.0326(12) 0.0484(14) 0.0026(10) 0.0015(10) -0.0032(9)
C39 0.0242(11) 0.0227(10) 0.0379(12) -0.0021(9) -0.0017(9) -0.0017(8)

loop_
_atom_type_symbol
_atom_type_description
_atom_type_scat_dispersion_real
_atom_type_scat_dispersion_imag
_atom_type_scat_source
C C 0.0033 0.0016 'International Tables Vol C Tables 4.2.6.8 and 6.1.1.4'
H H 0.0000 0.0000 'International Tables Vol C Tables 4.2.6.8 and 6.1.1.4'
N N 0.0061 0.0033 'International Tables Vol C Tables 4.2.6.8 and 6.1.1.4'
O O 0.0106 0.0060 'International Tables Vol C Tables 4.2.6.8 and 6.1.1.4'
Si Si 0.0817 0.0704 'International Tables Vol C Tables 4.2.6.8 and 6.1.1.4'
Sc Sc 0.2519 0.3716 'International Tables Vol C Tables 4.2.6.8 and 6.1.1.4'

loop_
_geom_angle_atom_site_label_1
_geom_angle_atom_site_label_2
_geom_angle_atom_site_label_3
_geom_angle
_geom_angle_publ_flag
O1 Sc1 C31 115.05(5) yes
O1 Sc1 C22 95.90(5) yes
C31 Sc1 C22 98.35(6) yes
O1 Sc1 O3 152.57(4) yes
C31 Sc1 O3 90.03(5) yes
C22 Sc1 O3 90.87(5) yes
O1 Sc1 O2 88.50(4) yes
C31 Sc1 O2 87.88(5) yes
C22 Sc1 O2 169.95(5) yes
O3 Sc1 O2 81.20(4) yes
O1 Sc1 N1 82.50(4) yes
C31 Sc1 N1 153.33(5) yes
C22 Sc1 N1 99.58(5) yes
O3 Sc1 N1 70.16(4) yes
O2 Sc1 N1 71.98(4) yes
C22 Si1 C23 114.17(8) ?
C22 Si1 C25 111.40(7) ?
C23 Si1 C25 107.04(8) ?
C22 Si1 C24 113.91(8) ?
C23 Si1 C24 104.95(9) ?
C25 Si1 C24 104.62(8) ?
C31 Si2 C33 110.63(8) ?
C31 Si2 C32 112.24(8) ?
C33 Si2 C32 109.21(9) ?
C31 Si2 C34 113.33(8) ?
C33 Si2 C34 106.52(8) ?
C32 Si2 C34 104.58(8) ?
C7 O1 Sc1 141.83(10) ?
C18 O2 C17 110.37(12) ?
C18 O2 Sc1 123.27(10) ?
C17 O2 Sc1 111.30(9) ?
C21 O3 C20 110.64(12) ?
C21 O3 Sc1 128.11(10) ?
C20 O3 Sc1 120.79(9) ?
C19 N1 C16 110.93(12) ?
C19 N1 C1 107.23(12) ?
C16 N1 C1 111.37(12) ?
C19 N1 Sc1 106.26(9) ?
C16 N1 Sc1 112.56(9) ?
C1 N1 Sc1 108.22(9) ?
N1 C1 C2 116.60(13) ?
C3 C2 C7 120.83(15) ?
C3 C2 C1 118.80(14) ?
C7 C2 C1 119.99(14) ?
C4 C3 C2 121.68(16) ?
C3 C4 C5 116.69(15) ?
C3 C4 C8 121.72(15) ?
C5 C4 C8 121.53(15) ?
C4 C5 C6 124.21(15) ?
C5 C6 C7 117.67(15) ?
C5 C6 C12 121.03(14) ?
C7 C6 C12 121.27(14) ?
O1 C7 C2 118.31(14) ?
O1 C7 C6 122.80(14) ?
C2 C7 C6 118.89(14) ?
C9A C8 C9B 42.5(2) yes
C10A C8 C10B 37.9(2) yes
C11A C8 C11B 45.7(2) yes
C10A C8 C11A 110.9(3) ?
C9B C8 C10B 110.3(3) ?
C9B C8 C4 113.7(2) ?
C10A C8 C4 113.1(2) ?
C11A C8 C4 109.41(19) ?
C10B C8 C4 109.9(2) ?
C10A C8 C9A 107.7(3) ?
C11A C8 C9A 106.8(3) ?
C4 C8 C9A 108.62(18) ?
C9B C8 C11B 107.6(3) ?
C10B C8 C11B 107.5(3) ?
C4 C8 C11B 107.5(2) ?
C9A C8 C11B 140.8(2) ?
C14 C12 C6 110.28(13) ?
C14 C12 C13 107.38(14) ?
C6 C12 C13 112.64(13) ?
C14 C12 C15 110.06(14) ?
C6 C12 C15 109.03(14) ?
C13 C12 C15 107.40(14) ?
N1 C16 C17 112.32(13) ?
O2 C17 C16 108.15(13) ?
N1 C19 C20 112.33(13) ?
O3 C20 C19 107.56(13) ?
Si1 C22 Sc1 130.62(8) ?
C30 C25 C26 115.99(15) ?
C30 C25 Si1 123.40(13) ?
C26 C25 Si1 120.57(13) ?
C27 C26 C25 122.27(16) ?
C26 C27 C28 120.16(16) ?
C29 C28 C27 119.32(17) ?
C28 C29 C30 119.99(16) ?
C29 C30 C25 122.25(16) ?
Si2 C31 Sc1 130.20(8) ?
C39 C34 C35 116.28(16) ?
C39 C34 Si2 122.62(13) ?
C35 C34 Si2 121.08(13) ?
C36 C35 C34 121.78(18) ?
C37 C36 C35 120.22(19) ?
C38 C37 C36 119.57(18) ?
C37 C38 C39 119.86(19) ?
C34 C39 C38 122.28(18) ?

loop_
_geom_bond_atom_site_label_1
_geom_bond_atom_site_label_2
_geom_bond_distance
_geom_bond_publ_flag
Sc1 O1 1.9702(10) yes
Sc1 C31 2.2636(16) yes
Sc1 C22 2.2698(16) yes
Sc1 O3 2.3028(11) yes
Sc1 O2 2.3494(11) yes
Sc1 N1 2.3721(13) yes
Si1 C22 1.8330(16) ?
Si1 C23 1.8724(18) ?
Si1 C25 1.8793(17) ?
Si1 C24 1.8854(18) ?
Si2 C31 1.8315(16) ?
Si2 C33 1.8677(18) ?
Si2 C32 1.8708(19) ?
Si2 C34 1.8922(17) ?
O1 C7 1.3466(17) ?
O2 C18 1.4336(18) ?
O2 C17 1.4394(18) ?
O3 C21 1.4290(18) ?
O3 C20 1.4347(18) ?
N1 C19 1.4786(19) ?
N1 C16 1.4846(19) ?
N1 C1 1.4883(18) ?
C1 C2 1.500(2) ?
C2 C3 1.393(2) ?
C2 C7 1.406(2) ?
C3 C4 1.385(2) ?
C4 C5 1.393(2) ?
C4 C8 1.537(2) ?
C5 C6 1.400(2) ?
C6 C7 1.414(2) ?
C6 C12 1.531(2) ?
C8 C9B 1.501(5) ?
C8 C10A 1.495(5) ?
C8 C11A 1.523(5) ?
C8 C10B 1.516(5) ?
C8 C9A 1.555(4) ?
C8 C11B 1.563(5) ?
C12 C14 1.530(2) ?
C12 C13 1.536(2) ?
C12 C15 1.541(2) ?
C16 C17 1.496(2) ?
C19 C20 1.506(2) ?
C25 C30 1.401(2) ?
C25 C26 1.396(2) ?
C26 C27 1.384(2) ?
C27 C28 1.381(2) ?
C28 C29 1.383(2) ?
C29 C30 1.384(2) ?
C34 C39 1.390(2) ?
C34 C35 1.397(2) ?
C35 C36 1.386(2) ?
C36 C37 1.376(3) ?
C37 C38 1.373(3) ?
C38 C39 1.388(2) ?
